data_2230611
loop_
_publ_author_name
'Akhazzane, Mohamed'
'Zouihri, Hafid'
'Daoudi, Maria'
'Kerbal, Abdelali'
'Al Houari, Ghali'

_publ_section_title
;
 (2<i>E</i>)-4-<i>tert</i>-Butyl-2-(4-methoxybenzylidene)-3,4-dihydronaphthalen-1(2<i>H</i>)-one
;
_journal_issue 7
_journal_name_full 'Acta Crystallographica Section E'
_journal_page_first o1828
_journal_paper_doi 10.1107/S1600536811021969
_journal_volume 67
_journal_year 2011
_chemical_formula_iupac 'C22 H24 O2'
_chemical_formula_moiety 'C22 H24 O2'
_chemical_formula_sum 'C22 H24 O2'
_chemical_formula_weight 320.41
_chemical_name_systematic
;
(2<i>E</i>)-4-<i>tert</i>-butyl-2-(4-methoxybenzylidene)-3,4-
dihydronaphthalen-1(2<i>H</i>)-one
;
_space_group_IT_number 29
_symmetry_cell_setting orthorhombic
_symmetry_space_group_name_Hall 'P 2c -2ac'
_symmetry_space_group_name_H-M 'P c a 21'
_atom_sites_solution_hydrogens geom
_atom_sites_solution_primary direct
_atom_sites_solution_secondary difmap
_audit_creation_method SHELXL-97
_cell_angle_alpha 90.00
_cell_angle_beta 90.00
_cell_angle_gamma 90.00
_cell_formula_units_Z 8
_cell_length_a 11.2265(2)
_cell_length_b 21.7630(5)
_cell_length_c 14.8001(4)
_cell_measurement_reflns_used 256
_cell_measurement_temperature 296(2)
_cell_measurement_theta_max 25.8
_cell_measurement_theta_min 2.4
_cell_volume 3615.99(14)
_computing_cell_refinement 'SAINT (Bruker, 2005)'
_computing_data_collection 'APEX2 (Bruker, 2005)'
_computing_data_reduction 'SAINT (Bruker, 2005)'
_computing_molecular_graphics 'PLATON (Spek, 2009)'
_computing_publication_material 'publCIF (Westrip, 2010)'
_computing_structure_refinement 'SHELXL97 (Sheldrick, 2008)'
_computing_structure_solution 'SHELXS97 (Sheldrick, 2008)'
_diffrn_ambient_temperature 296(2)
_diffrn_measured_fraction_theta_full 1.000
_diffrn_measured_fraction_theta_max 1.000
_diffrn_measurement_device_type 'Bruker APEXII CCD detector'
_diffrn_measurement_method '\w and \f'
_diffrn_radiation_monochromator graphite
_diffrn_radiation_source 'fine-focus sealed tube'
_diffrn_radiation_type MoK\a
_diffrn_radiation_wavelength 0.71073
_diffrn_reflns_av_R_equivalents 0.0333
_diffrn_reflns_av_sigmaI/netI 0.0390
_diffrn_reflns_limit_h_max 14
_diffrn_reflns_limit_h_min -13
_diffrn_reflns_limit_k_max 27
_diffrn_reflns_limit_k_min -24
_diffrn_reflns_limit_l_max 18
_diffrn_reflns_limit_l_min -16
_diffrn_reflns_number 20114
_diffrn_reflns_theta_full 26.50
_diffrn_reflns_theta_max 26.50
_diffrn_reflns_theta_min 0.94
_exptl_absorpt_coefficient_mu 0.074
_exptl_absorpt_correction_type none
_exptl_crystal_colour colourless
_exptl_crystal_density_diffrn 1.177
_exptl_crystal_density_method 'not measured'
_exptl_crystal_description prism
_exptl_crystal_F_000 1376
_exptl_crystal_size_max 0.24
_exptl_crystal_size_mid 0.17
_exptl_crystal_size_min 0.16
_refine_diff_density_max 0.409
_refine_diff_density_min -0.213
_refine_ls_extinction_method none
_refine_ls_goodness_of_fit_ref 1.029
_refine_ls_hydrogen_treatment constr
_refine_ls_matrix_type full
_refine_ls_number_parameters 441
_refine_ls_number_reflns 6654
_refine_ls_number_restraints 1
_refine_ls_restrained_S_all 1.029
_refine_ls_R_factor_all 0.0863
_refine_ls_R_factor_gt 0.0556
_refine_ls_shift/su_max 0.011
_refine_ls_shift/su_mean 0.001
_refine_ls_structure_factor_coef Fsqd
_refine_ls_weighting_details 'calc w=1/[\s^2^(Fo^2^)+(0.0880P)^2^+0.0000P] where P=(Fo^2^+2Fc^2^)/3'
_refine_ls_weighting_scheme calc
_refine_ls_wR_factor_gt 0.1322
_refine_ls_wR_factor_ref 0.1473
_reflns_number_gt 4552
_reflns_number_total 6654
_reflns_threshold_expression I>2\s(I)
_cod_data_source_file dn2694.cif
_cod_data_source_block I
_cod_database_code 2230611
_cod_database_fobs_code 2230611

loop_
_symmetry_equiv_pos_as_xyz
'x, y, z'
'-x, -y, z+1/2'
'x+1/2, -y, z'
'-x+1/2, y, z+1/2'

loop_
_atom_site_type_symbol
_atom_site_label
_atom_site_fract_x
_atom_site_fract_y
_atom_site_fract_z
_atom_site_U_iso_or_equiv
_atom_site_adp_type
_atom_site_calc_flag
_atom_site_refinement_flags
_atom_site_occupancy
_atom_site_symmetry_multiplicity
_atom_site_disorder_assembly
_atom_site_disorder_group
C C100 0.6470(2) 0.38382(11) 0.4388(2) 0.0411(6) Uani d . 1 1 . .
C C101 0.6110(2) 0.33059(12) 0.4851(2) 0.0532(7) Uani d . 1 1 . .
C C102 0.6531(3) 0.27392(13) 0.4598(3) 0.0622(8) Uani d . 1 1 . .
C C103 0.7326(3) 0.26978(13) 0.3892(3) 0.0641(9) Uani d . 1 1 . .
C C104 0.7685(2) 0.32188(12) 0.3434(2) 0.0552(7) Uani d . 1 1 . .
C C105 0.7248(2) 0.38008(11) 0.36673(19) 0.0424(6) Uani d . 1 1 . .
C C106 0.7596(2) 0.43672(10) 0.31438(19) 0.0415(6) Uani d . 1 1 . .
C C107 0.7704(3) 0.49220(11) 0.3798(2) 0.0429(7) Uani d . 1 1 . .
C C108 0.6628(2) 0.50071(10) 0.4383(2) 0.0403(7) Uani d . 1 1 . .
C C109 0.5989(2) 0.44403(12) 0.4701(2) 0.0440(7) Uani d . 1 1 . .
C C110 0.6144(2) 0.55490(11) 0.4650(2) 0.0444(7) Uani d . 1 1 . .
C C111 0.6550(2) 0.61823(12) 0.4470(2) 0.0439(7) Uani d . 1 1 . .
C C112 0.7729(2) 0.63626(11) 0.4354(2) 0.0534(8) Uani d . 1 1 . .
C C113 0.8008(2) 0.69646(12) 0.4200(2) 0.0605(8) Uani d . 1 1 . .
C C114 0.7139(3) 0.74091(12) 0.4167(2) 0.0531(8) Uani d . 1 1 . .
C C115 0.5966(3) 0.72479(12) 0.4296(2) 0.0577(8) Uani d . 1 1 . .
C C116 0.5687(3) 0.66397(12) 0.4458(2) 0.0583(8) Uani d . 1 1 . .
C C117 0.6807(2) 0.44838(12) 0.22824(19) 0.0475(7) Uani d . 1 1 . .
C C118 0.6908(3) 0.39284(16) 0.1651(2) 0.0806(10) Uani d . 1 1 . .
C C119 0.7281(4) 0.50413(15) 0.1770(3) 0.0739(12) Uani d . 1 1 . .
C C120 0.5498(2) 0.45874(18) 0.2510(3) 0.0786(11) Uani d . 1 1 . .
C C121 0.6667(3) 0.84831(13) 0.4022(3) 0.0801(11) Uani d . 1 1 . .
C C201 0.6361(3) 1.16663(12) 0.0896(2) 0.0603(8) Uani d . 1 1 . .
C C202 0.5944(3) 1.22365(14) 0.1102(3) 0.0714(10) Uani d . 1 1 . .
C C203 0.5132(3) 1.23039(13) 0.1791(3) 0.0699(11) Uani d . 1 1 . .
C C204 0.4739(2) 1.17962(12) 0.2283(2) 0.0579(8) Uani d . 1 1 . .
C C205 0.5184(2) 1.12162(11) 0.20951(19) 0.0426(6) Uani d . 1 1 . .
C C206 0.4829(2) 1.06589(11) 0.26467(19) 0.0407(6) Uani d . 1 1 . .
C C207 0.4753(3) 1.00980(13) 0.2027(2) 0.0438(7) Uani d . 1 1 . .
C C208 0.5855(2) 0.99897(10) 0.1451(2) 0.0378(7) Uani d . 1 1 . .
C C209 0.6456(2) 1.05429(12) 0.1115(2) 0.0437(7) Uani d . 1 1 . .
C C210 0.6308(2) 0.94469(11) 0.1232(2) 0.0442(7) Uani d . 1 1 . .
C C211 0.5944(2) 0.88216(12) 0.1428(2) 0.0428(7) Uani d . 1 1 . .
C C212 0.4772(2) 0.86312(12) 0.1611(2) 0.0476(7) Uani d . 1 1 . .
C C213 0.4502(2) 0.80294(11) 0.1798(2) 0.0504(7) Uani d . 1 1 . .
C C214 0.5383(3) 0.75867(12) 0.1790(2) 0.0496(8) Uani d . 1 1 . .
C C215 0.6544(2) 0.77552(12) 0.1599(2) 0.0589(8) Uani d . 1 1 . .
C C216 0.6790(2) 0.83588(12) 0.1417(2) 0.0547(7) Uani d . 1 1 . .
C C217 0.5618(2) 1.05718(11) 0.3510(2) 0.0452(6) Uani d . 1 1 . .
C C218 0.5489(3) 1.11228(14) 0.4134(2) 0.0682(9) Uani d . 1 1 . .
C C219 0.5204(5) 1.00059(14) 0.4031(3) 0.0789(13) Uani d . 1 1 . .
C C220 0.6944(2) 1.04974(16) 0.3289(2) 0.0761(11) Uani d . 1 1 . .
C C221 0.5906(3) 0.65256(12) 0.1973(3) 0.0718(9) Uani d . 1 1 . .
C C222 0.5994(2) 1.11478(12) 0.1365(2) 0.0406(7) Uani d . 1 1 . .
H H101 0.5583 0.3338 0.5333 0.064 Uiso calc R 1 1 . .
H H102 0.6281 0.2387 0.4900 0.075 Uiso calc R 1 1 . .
H H103 0.7624 0.2316 0.3722 0.077 Uiso calc R 1 1 . .
H H104 0.8228 0.3183 0.2962 0.066 Uiso calc R 1 1 . .
H H106 0.8403 0.4290 0.2919 0.050 Uiso calc R 1 1 . .
H H10A 0.8396 0.4863 0.4181 0.052 Uiso calc R 1 1 . .
H H10B 0.7831 0.5293 0.3448 0.052 Uiso calc R 1 1 . .
H H110 0.5456 0.5517 0.4998 0.053 Uiso calc R 1 1 . .
H H112 0.8333 0.6071 0.4381 0.064 Uiso calc R 1 1 . .
H H113 0.8800 0.7076 0.4116 0.073 Uiso calc R 1 1 . .
H H115 0.5370 0.7544 0.4274 0.069 Uiso calc R 1 1 . .
H H116 0.4897 0.6533 0.4563 0.070 Uiso calc R 1 1 . .
H H11A 0.8092 0.4968 0.1594 0.111 Uiso calc R 1 1 . .
H H11B 0.7245 0.5397 0.2152 0.111 Uiso calc R 1 1 . .
H H11C 0.6804 0.5109 0.1241 0.111 Uiso calc R 1 1 . .
H H11D 0.6521 0.4019 0.1088 0.121 Uiso calc R 1 1 . .
H H11E 0.6532 0.3579 0.1926 0.121 Uiso calc R 1 1 . .
H H11F 0.7733 0.3838 0.1543 0.121 Uiso calc R 1 1 . .
H H12A 0.5066 0.4679 0.1967 0.118 Uiso calc R 1 1 . .
H H12B 0.5428 0.4925 0.2924 0.118 Uiso calc R 1 1 . .
H H12C 0.5177 0.4223 0.2783 0.118 Uiso calc R 1 1 . .
H H12D 0.6148 0.8442 0.3510 0.120 Uiso calc R 1 1 . .
H H12E 0.7072 0.8871 0.3992 0.120 Uiso calc R 1 1 . .
H H12F 0.6207 0.8463 0.4568 0.120 Uiso calc R 1 1 . .
H H201 0.6908 1.1623 0.0428 0.072 Uiso calc R 1 1 . .
H H202 0.6205 1.2578 0.0779 0.086 Uiso calc R 1 1 . .
H H203 0.4843 1.2693 0.1931 0.084 Uiso calc R 1 1 . .
H H204 0.4176 1.1847 0.2739 0.070 Uiso calc R 1 1 . .
H H206 0.4018 1.0737 0.2862 0.049 Uiso calc R 1 1 . .
H H20A 0.4615 0.9736 0.2395 0.053 Uiso calc R 1 1 . .
H H20B 0.4071 1.0147 0.1631 0.053 Uiso calc R 1 1 . .
H H210 0.6996 0.9472 0.0884 0.053 Uiso calc R 1 1 . .
H H212 0.4163 0.8921 0.1606 0.057 Uiso calc R 1 1 . .
H H213 0.3721 0.7919 0.1931 0.060 Uiso calc R 1 1 . .
H H215 0.7148 0.7463 0.1595 0.071 Uiso calc R 1 1 . .
H H216 0.7572 0.8464 0.1277 0.066 Uiso calc R 1 1 . .
H H21A 0.5970 1.1062 0.4662 0.102 Uiso calc R 1 1 . .
H H21B 0.4669 1.1167 0.4309 0.102 Uiso calc R 1 1 . .
H H21C 0.5744 1.1487 0.3824 0.102 Uiso calc R 1 1 . .
H H21D 0.5608 0.9988 0.4602 0.118 Uiso calc R 1 1 . .
H H21E 0.5382 0.9643 0.3688 0.118 Uiso calc R 1 1 . .
H H21F 0.4360 1.0031 0.4131 0.118 Uiso calc R 1 1 . .
H H22A 0.7213 1.0847 0.2950 0.114 Uiso calc R 1 1 . .
H H22B 0.7059 1.0131 0.2937 0.114 Uiso calc R 1 1 . .
H H22C 0.7391 1.0467 0.3840 0.114 Uiso calc R 1 1 . .
H H22D 0.6287 0.6507 0.1394 0.108 Uiso calc R 1 1 . .
H H22E 0.5534 0.6138 0.2101 0.108 Uiso calc R 1 1 . .
H H22F 0.6489 0.6614 0.2430 0.108 Uiso calc R 1 1 . .
O O10 0.51340(18) 0.44643(8) 0.52145(17) 0.0632(6) Uani d . 1 1 . .
O O11 0.7524(2) 0.79948(8) 0.40158(18) 0.0742(7) Uani d . 1 1 . .
O O20 0.73570(19) 1.05053(8) 0.06354(16) 0.0657(6) Uani d . 1 1 . .
O O21 0.50231(18) 0.69992(8) 0.19669(16) 0.0639(6) Uani d . 1 1 . .

loop_
_atom_site_aniso_label
_atom_site_aniso_U_11
_atom_site_aniso_U_22
_atom_site_aniso_U_33
_atom_site_aniso_U_12
_atom_site_aniso_U_13
_atom_site_aniso_U_23
C100 0.0373(14) 0.0491(15) 0.0369(16) -0.0045(12) -0.0024(13) 0.0011(13)
C101 0.0571(17) 0.0589(17) 0.0436(18) -0.0105(13) 0.0010(14) 0.0046(14)
C102 0.074(2) 0.0477(16) 0.065(2) -0.0026(14) 0.0001(17) 0.0072(15)
C103 0.070(2) 0.0445(15) 0.078(3) 0.0091(16) -0.0053(19) -0.0052(16)
C104 0.0481(16) 0.0600(16) 0.058(2) 0.0076(13) -0.0010(14) -0.0029(15)
C105 0.0349(14) 0.0490(13) 0.0433(17) 0.0012(11) -0.0073(12) -0.0024(12)
C106 0.0301(12) 0.0516(14) 0.0429(16) 0.0020(11) 0.0038(11) -0.0047(12)
C107 0.0359(15) 0.0509(14) 0.0420(19) -0.0005(11) 0.0009(13) -0.0037(13)
C108 0.0369(17) 0.0494(18) 0.0347(18) -0.0027(10) 0.0020(16) -0.0018(10)
C109 0.0373(16) 0.0582(17) 0.0366(18) -0.0070(12) 0.0006(14) -0.0034(13)
C110 0.0425(16) 0.0555(17) 0.0353(18) 0.0003(12) 0.0009(13) -0.0046(13)
C111 0.0478(17) 0.0484(15) 0.0356(17) 0.0019(13) 0.0002(14) -0.0067(13)
C112 0.0429(16) 0.0490(15) 0.068(2) 0.0053(12) -0.0141(14) -0.0067(14)
C113 0.0430(16) 0.0589(17) 0.079(2) -0.0047(13) -0.0091(15) -0.0010(16)
C114 0.057(2) 0.0472(15) 0.056(2) 0.0006(13) -0.0072(15) 0.0006(14)
C115 0.0543(18) 0.0510(16) 0.068(2) 0.0108(13) 0.0060(15) 0.0006(15)
C116 0.0471(17) 0.0599(17) 0.068(2) 0.0043(13) 0.0112(15) 0.0004(16)
C117 0.0410(14) 0.0669(16) 0.0345(15) 0.0031(12) 0.0009(11) -0.0042(13)
C118 0.100(3) 0.094(2) 0.049(2) 0.008(2) -0.0109(19) -0.0183(19)
C119 0.070(3) 0.097(3) 0.055(3) 0.0033(16) -0.002(2) 0.0214(18)
C120 0.0443(17) 0.143(3) 0.049(2) 0.0093(18) -0.0089(15) 0.005(2)
C121 0.089(2) 0.0523(17) 0.099(3) 0.0078(16) -0.002(2) 0.0062(18)
C201 0.0626(19) 0.0606(17) 0.057(2) -0.0112(15) 0.0004(16) 0.0115(16)
C202 0.078(2) 0.0596(19) 0.077(3) -0.0132(16) -0.007(2) 0.0219(18)
C203 0.069(2) 0.0457(17) 0.095(3) 0.0081(16) -0.015(2) 0.0045(18)
C204 0.0490(16) 0.0574(17) 0.067(2) 0.0017(13) -0.0032(14) -0.0039(15)
C205 0.0347(13) 0.0511(14) 0.0419(17) -0.0028(11) -0.0076(11) 0.0005(13)
C206 0.0302(12) 0.0524(15) 0.0396(16) -0.0021(10) 0.0037(11) -0.0001(12)
C207 0.0363(16) 0.0539(14) 0.0412(18) -0.0112(11) 0.0025(13) -0.0006(14)
C208 0.0363(17) 0.0478(18) 0.0292(17) -0.0069(10) -0.0042(15) -0.0009(11)
C209 0.0442(17) 0.0560(17) 0.0307(16) -0.0095(13) -0.0025(14) -0.0017(12)
C210 0.0385(14) 0.0583(17) 0.0357(18) -0.0052(13) 0.0012(12) 0.0000(13)
C211 0.0386(15) 0.0543(16) 0.0356(17) -0.0007(12) -0.0044(13) -0.0004(13)
C212 0.0398(14) 0.0554(15) 0.0475(17) 0.0015(11) -0.0014(12) -0.0041(13)
C213 0.0381(14) 0.0539(16) 0.059(2) -0.0064(12) 0.0039(12) -0.0030(14)
C214 0.0522(19) 0.0525(16) 0.0440(19) -0.0039(13) -0.0036(14) -0.0060(13)
C215 0.0524(18) 0.0563(16) 0.068(2) 0.0093(14) -0.0005(15) -0.0010(16)
C216 0.0412(15) 0.0617(17) 0.061(2) 0.0008(13) 0.0061(14) 0.0001(15)
C217 0.0412(14) 0.0563(15) 0.0381(16) 0.0012(11) 0.0046(12) -0.0027(12)
C218 0.081(2) 0.0767(19) 0.047(2) 0.0087(17) -0.0085(17) -0.0109(16)
C219 0.113(3) 0.068(2) 0.055(3) -0.0074(17) -0.014(2) 0.0202(17)
C220 0.0406(16) 0.140(3) 0.047(2) 0.0144(16) -0.0090(14) -0.011(2)
C221 0.088(2) 0.0556(17) 0.072(2) 0.0082(16) -0.0092(19) 0.0044(16)
C222 0.0353(14) 0.0508(15) 0.0356(17) -0.0079(12) -0.0090(12) 0.0023(13)
O10 0.0586(12) 0.0677(12) 0.0632(15) -0.0089(10) 0.0251(11) -0.0067(10)
O11 0.0702(13) 0.0505(11) 0.102(2) -0.0034(10) 0.0021(13) 0.0043(11)
O20 0.0656(13) 0.0721(12) 0.0595(15) -0.0131(11) 0.0297(12) -0.0007(11)
O21 0.0692(13) 0.0507(11) 0.0718(16) -0.0028(9) -0.0004(11) 0.0006(11)

loop_
_atom_type_symbol
_atom_type_description
_atom_type_scat_dispersion_real
_atom_type_scat_dispersion_imag
_atom_type_scat_source
C C 0.0033 0.0016 'International Tables Vol C Tables 4.2.6.8 and 6.1.1.4'
H H 0.0000 0.0000 'International Tables Vol C Tables 4.2.6.8 and 6.1.1.4'
O O 0.0106 0.0060 'International Tables Vol C Tables 4.2.6.8 and 6.1.1.4'

loop_
_geom_angle_atom_site_label_1
_geom_angle_atom_site_label_2
_geom_angle_atom_site_label_3
_geom_angle_site_symmetry_1
_geom_angle_site_symmetry_3
_geom_angle
_geom_angle_publ_flag
C101 C100 C109 . . 118.0(3) ?
C105 C100 C109 . . 121.4(2) ?
C105 C100 C101 . . 120.7(2) ?
C100 C101 H101 . . 119.7 ?
C102 C101 H101 . . 119.7 ?
C102 C101 C100 . . 120.6(3) ?
C103 C102 H102 . . 120.4 ?
C101 C102 H102 . . 120.4 ?
C101 C102 C103 . . 119.2(3) ?
C104 C103 H103 . . 119.7 ?
C102 C103 H103 . . 119.7 ?
C102 C103 C104 . . 120.5(3) ?
C105 C104 H104 . . 119.4 ?
C103 C104 H104 . . 119.4 ?
C103 C104 C105 . . 121.3(3) ?
C104 C105 C106 . . 121.4(2) ?
C100 C105 C106 . . 120.9(2) ?
C100 C105 C104 . . 117.7(2) ?
C117 C106 H106 . . 105.9 ?
C107 C106 H106 . . 105.9 ?
C105 C106 H106 . . 105.9 ?
C107 C106 C117 . . 115.1(2) ?
C105 C106 C117 . . 113.7(2) ?
C105 C106 C107 . . 109.6(2) ?
H10A C107 H10B . . 107.8 ?
C106 C107 H10B . . 108.9 ?
C108 C107 H10B . . 108.9 ?
C106 C107 H10A . . 108.9 ?
C108 C107 H10A . . 108.9 ?
C108 C107 C106 . . 113.2(2) ?
C107 C108 C109 . . 117.7(2) ?
C110 C108 C109 . . 115.6(3) ?
C110 C108 C107 . . 126.8(2) ?
C100 C109 C108 . . 116.9(2) ?
O10 C109 C108 . . 122.2(2) ?
O10 C109 C100 . . 120.9(2) ?
C111 C110 H110 . . 115.3 ?
C108 C110 H110 . . 115.3 ?
C108 C110 C111 . . 129.4(3) ?
C112 C111 C110 . . 125.4(2) ?
C116 C111 C110 . . 117.1(3) ?
C116 C111 C112 . . 117.4(3) ?
C111 C112 H112 . . 119.7 ?
C113 C112 H112 . . 119.7 ?
C113 C112 C111 . . 120.6(2) ?
C114 C113 H113 . . 119.4 ?
C112 C113 H113 . . 119.4 ?
C112 C113 C114 . . 121.2(3) ?
C113 C114 C115 . . 119.6(3) ?
O11 C114 C115 . . 124.4(3) ?
O11 C114 C113 . . 116.0(3) ?
C116 C115 H115 . . 120.5 ?
C114 C115 H115 . . 120.5 ?
C114 C115 C116 . . 119.0(2) ?
C111 C116 H116 . . 119.0 ?
C115 C116 H116 . . 119.0 ?
C115 C116 C111 . . 122.1(3) ?
C118 C117 C106 . . 109.0(2) ?
C119 C117 C106 . . 109.6(2) ?
C120 C117 C106 . . 112.8(2) ?
C119 C117 C118 . . 107.4(3) ?
C120 C117 C118 . . 108.8(3) ?
C120 C117 C119 . . 109.1(3) ?
H11E C118 H11F . . 109.5 ?
H11D C118 H11F . . 109.5 ?
C117 C118 H11F . . 109.5 ?
H11D C118 H11E . . 109.5 ?
C117 C118 H11E . . 109.5 ?
C117 C118 H11D . . 109.5 ?
H11B C119 H11C . . 109.5 ?
H11A C119 H11C . . 109.5 ?
C117 C119 H11C . . 109.5 ?
H11A C119 H11B . . 109.5 ?
C117 C119 H11B . . 109.5 ?
C117 C119 H11A . . 109.5 ?
H12B C120 H12C . . 109.5 ?
H12A C120 H12C . . 109.5 ?
C117 C120 H12C . . 109.5 ?
H12A C120 H12B . . 109.5 ?
C117 C120 H12B . . 109.5 ?
C117 C120 H12A . . 109.5 ?
H12E C121 H12F . . 109.5 ?
H12D C121 H12F . . 109.5 ?
O11 C121 H12F . . 109.5 ?
H12D C121 H12E . . 109.5 ?
O11 C121 H12E . . 109.5 ?
O11 C121 H12D . . 109.5 ?
C222 C201 H201 . . 119.1 ?
C202 C201 H201 . . 119.1 ?
C202 C201 C222 . . 121.8(3) ?
C203 C202 H202 . . 120.3 ?
C201 C202 H202 . . 120.3 ?
C201 C202 C203 . . 119.4(3) ?
C204 C203 H203 . . 119.6 ?
C202 C203 H203 . . 119.6 ?
C202 C203 C204 . . 120.8(3) ?
C203 C204 H204 . . 119.9 ?
C205 C204 H204 . . 119.9 ?
C205 C204 C203 . . 120.1(3) ?
C222 C205 C206 . . 119.6(2) ?
C204 C205 C206 . . 121.7(3) ?
C204 C205 C222 . . 118.6(2) ?
C217 C206 H206 . . 106.3 ?
C207 C206 H206 . . 106.3 ?
C205 C206 H206 . . 106.3 ?
C207 C206 C217 . . 115.1(2) ?
C205 C206 C217 . . 112.84(19) ?
C205 C206 C207 . . 109.3(2) ?
H20A C207 H20B . . 107.6 ?
C206 C207 H20B . . 108.6 ?
C208 C207 H20B . . 108.6 ?
C206 C207 H20A . . 108.6 ?
C208 C207 H20A . . 108.6 ?
C208 C207 C206 . . 114.5(2) ?
C209 C208 C207 . . 115.9(2) ?
C210 C208 C207 . . 125.9(2) ?
C210 C208 C209 . . 118.1(3) ?
C222 C209 C208 . . 119.4(3) ?
O20 C209 C208 . . 121.0(3) ?
O20 C209 C222 . . 119.6(2) ?
C211 C210 H210 . . 113.6 ?
C208 C210 H210 . . 113.6 ?
C208 C210 C211 . . 132.7(3) ?
C212 C211 C210 . . 125.4(2) ?
C216 C211 C210 . . 119.1(2) ?
C216 C211 C212 . . 115.5(2) ?
C211 C212 H212 . . 119.1 ?
C213 C212 H212 . . 119.1 ?
C213 C212 C211 . . 121.8(2) ?
C214 C213 H213 . . 119.8 ?
C212 C213 H213 . . 119.8 ?
C212 C213 C214 . . 120.4(2) ?
C213 C214 C215 . . 119.5(2) ?
O21 C214 C215 . . 124.5(3) ?
O21 C214 C213 . . 116.0(2) ?
C214 C215 H215 . . 120.5 ?
C216 C215 H215 . . 120.5 ?
C216 C215 C214 . . 119.0(2) ?
C211 C216 H216 . . 118.1 ?
C215 C216 H216 . . 118.1 ?
C215 C216 C211 . . 123.8(3) ?
C220 C217 C206 . . 112.8(2) ?
C219 C217 C206 . . 109.8(2) ?
C218 C217 C206 . . 110.3(2) ?
C219 C217 C220 . . 108.6(3) ?
C218 C217 C220 . . 107.8(2) ?
C218 C217 C219 . . 107.5(3) ?
H21B C218 H21C . . 109.5 ?
H21A C218 H21C . . 109.5 ?
C217 C218 H21C . . 109.5 ?
H21A C218 H21B . . 109.5 ?
C217 C218 H21B . . 109.5 ?
C217 C218 H21A . . 109.5 ?
H21E C219 H21F . . 109.5 ?
H21D C219 H21F . . 109.5 ?
C217 C219 H21F . . 109.5 ?
H21D C219 H21E . . 109.5 ?
C217 C219 H21E . . 109.5 ?
C217 C219 H21D . . 109.5 ?
H22B C220 H22C . . 109.5 ?
H22A C220 H22C . . 109.5 ?
C217 C220 H22C . . 109.5 ?
H22A C220 H22B . . 109.5 ?
C217 C220 H22B . . 109.5 ?
C217 C220 H22A . . 109.5 ?
H22E C221 H22F . . 109.5 ?
H22D C221 H22F . . 109.5 ?
O21 C221 H22F . . 109.5 ?
H22D C221 H22E . . 109.5 ?
O21 C221 H22E . . 109.5 ?
O21 C221 H22D . . 109.5 ?
C205 C222 C209 . . 120.9(2) ?
C201 C222 C209 . . 120.0(3) ?
C201 C222 C205 . . 119.0(3) ?
C114 O11 C121 . . 118.6(2) ?
C214 O21 C221 . . 118.1(2) ?

loop_
_geom_bond_atom_site_label_1
_geom_bond_atom_site_label_2
_geom_bond_site_symmetry_2
_geom_bond_distance
_geom_bond_publ_flag
C100 C101 . 1.405(4) ?
C100 C105 . 1.381(4) ?
C101 H101 . 0.9300 ?
C101 C102 . 1.373(4) ?
C102 H102 . 0.9300 ?
C102 C103 . 1.378(5) ?
C103 H103 . 0.9300 ?
C104 H104 . 0.9300 ?
C104 C103 . 1.381(4) ?
C105 C104 . 1.402(3) ?
C106 H106 . 0.9800 ?
C106 C117 . 1.573(4) ?
C106 C107 . 1.553(4) ?
C106 C105 . 1.508(3) ?
C107 H10B . 0.9700 ?
C107 H10A . 0.9700 ?
C108 C109 . 1.502(3) ?
C108 C107 . 1.498(4) ?
C108 C110 . 1.357(3) ?
C109 C100 . 1.491(4) ?
C110 H110 . 0.9300 ?
C110 C111 . 1.476(4) ?
C111 C112 . 1.392(4) ?
C111 C116 . 1.389(4) ?
C112 H112 . 0.9300 ?
C113 H113 . 0.9300 ?
C113 C114 . 1.375(4) ?
C113 C112 . 1.366(4) ?
C115 H115 . 0.9300 ?
C115 C116 . 1.381(4) ?
C115 C114 . 1.375(4) ?
C116 H116 . 0.9300 ?
C117 C118 . 1.532(4) ?
C117 C119 . 1.527(4) ?
C117 C120 . 1.525(4) ?
C118 H11F . 0.9600 ?
C118 H11E . 0.9600 ?
C118 H11D . 0.9600 ?
C119 H11C . 0.9600 ?
C119 H11B . 0.9600 ?
C119 H11A . 0.9600 ?
C120 H12C . 0.9600 ?
C120 H12B . 0.9600 ?
C120 H12A . 0.9600 ?
C121 H12F . 0.9600 ?
C121 H12E . 0.9600 ?
C121 H12D . 0.9600 ?
C201 H201 . 0.9300 ?
C201 C202 . 1.361(4) ?
C202 H202 . 0.9300 ?
C202 C203 . 1.375(5) ?
C203 H203 . 0.9300 ?
C204 H204 . 0.9300 ?
C204 C203 . 1.395(5) ?
C205 C204 . 1.386(4) ?
C206 H206 . 0.9800 ?
C206 C217 . 1.566(4) ?
C206 C207 . 1.529(4) ?
C206 C205 . 1.515(3) ?
C207 H20B . 0.9700 ?
C207 H20A . 0.9700 ?
C208 C207 . 1.521(4) ?
C208 C209 . 1.467(4) ?
C208 C210 . 1.326(3) ?
C210 H210 . 0.9300 ?
C210 C211 . 1.450(4) ?
C211 C212 . 1.406(4) ?
C211 C216 . 1.385(4) ?
C212 H212 . 0.9300 ?
C212 C213 . 1.372(4) ?
C213 H213 . 0.9300 ?
C214 C215 . 1.383(4) ?
C214 C213 . 1.381(4) ?
C215 H215 . 0.9300 ?
C216 H216 . 0.9300 ?
C216 C215 . 1.369(4) ?
C217 C220 . 1.534(4) ?
C217 C219 . 1.526(4) ?
C217 C218 . 1.520(4) ?
C218 H21C . 0.9600 ?
C218 H21B . 0.9600 ?
C218 H21A . 0.9600 ?
C219 H21F . 0.9600 ?
C219 H21E . 0.9600 ?
C219 H21D . 0.9600 ?
C220 H22C . 0.9600 ?
C220 H22B . 0.9600 ?
C220 H22A . 0.9600 ?
C221 H22F . 0.9600 ?
C221 H22E . 0.9600 ?
C221 H22D . 0.9600 ?
C222 C209 . 1.462(4) ?
C222 C205 . 1.421(4) ?
C222 C201 . 1.387(4) ?
O10 C109 . 1.226(3) ?
O11 C121 . 1.434(4) ?
O11 C114 . 1.364(3) ?
O20 C209 . 1.238(3) ?
O21 C221 . 1.430(3) ?
O21 C214 . 1.366(3) ?

loop_
_geom_hbond_atom_site_label_D
_geom_hbond_atom_site_label_H
_geom_hbond_atom_site_label_A
_geom_hbond_site_symmetry_A
_geom_hbond_distance_DH
_geom_hbond_distance_HA
_geom_hbond_distance_DA
_geom_hbond_angle_DHA
_geom_hbond_publ_flag
C104 H104 O21 3_565 0.93 2.53 3.439(3) 167 yes
C121 H12D Cg7 1_555 0.96 2.92 3.801(4) 153 yes
C221 H22F Cg3 1_555 0.96 2.86 3.686(4) 144 yes
